data_4073025
loop_
_publ_author_name
'Song, Li-Cheng'
'Yu, Guang-Ao'
'Liu, Yang'
'Yin, Bang-Shao'
'Zhang, Xiao-Guang'
'Hu, Qing-Mei'

_publ_section_title
;
 Synthesis and Structural Characterization of the
 \m-\h1:\h5-Ph2PC5H4Ligand-Containing Transition-Metal Cluster and
 Dinuclear Complexes (\m-\h1:\h5-Ph2PC5H4)(\m3-S)MFeCo(CO)7(M = Mo, W),
 (\m-\h1:\h5-Ph2PC5H4)(\m3-RC)MCo2(CO)7(M = Mo, W; R = Me, Ph), and
 (\m-\h1:\h5-Ph2PC5H4)CpMo2(CO)5Obtained from the Studied Isolobal
 Displacement Reactions
;
_journal_issue 8
_journal_name_full Organometallics
_journal_page_first 1966
_journal_paper_doi 10.1021/om070020a
_journal_volume 26
_journal_year 2007
_chemical_formula_sum 'C25.75 H16 Co Fe Mo O7 P S'
_chemical_formula_weight 711.14
_chemical_name_systematic
; 
 ? 
;
_space_group_IT_number 2
_symmetry_cell_setting triclinic
_symmetry_space_group_name_Hall '-P 1'
_symmetry_space_group_name_H-M 'P -1'
_atom_sites_solution_hydrogens geom
_atom_sites_solution_primary direct
_atom_sites_solution_secondary difmap
_audit_creation_method SHELXL-97
_cell_angle_alpha 67.847(9)
_cell_angle_beta 65.925(8)
_cell_angle_gamma 87.486(10)
_cell_formula_units_Z 2
_cell_length_a 10.485(6)
_cell_length_b 12.409(7)
_cell_length_c 12.774(7)
_cell_measurement_reflns_used 940
_cell_measurement_temperature 293(2)
_cell_measurement_theta_max 26.41
_cell_measurement_theta_min 3.42
_cell_volume 1393.5(14)
_computing_cell_refinement 'Bruker SMART'
_computing_data_collection 'Bruker SMART'
_computing_data_reduction 'Bruker SAINT'
_computing_molecular_graphics 'Bruker SHELXTL'
_computing_publication_material 'Bruker SHELXTL'
_computing_structure_refinement 'SHELXL-97 (Sheldrick, 1997)'
_computing_structure_solution 'SHELXS-97 (Sheldrick, 1990)'
_diffrn_ambient_temperature 293(2)
_diffrn_measured_fraction_theta_full 0.963
_diffrn_measured_fraction_theta_max 0.963
_diffrn_measurement_device_type 'CCD area detector'
_diffrn_measurement_method 'phi and omega scans'
_diffrn_radiation_monochromator graphite
_diffrn_radiation_source 'fine-focus sealed tube'
_diffrn_radiation_type MoK\a
_diffrn_radiation_wavelength 0.71073
_diffrn_reflns_av_R_equivalents 0.0186
_diffrn_reflns_av_sigmaI/netI 0.0449
_diffrn_reflns_limit_h_max 8
_diffrn_reflns_limit_h_min -12
_diffrn_reflns_limit_k_max 14
_diffrn_reflns_limit_k_min -12
_diffrn_reflns_limit_l_max 15
_diffrn_reflns_limit_l_min -14
_diffrn_reflns_number 5613
_diffrn_reflns_theta_full 25.00
_diffrn_reflns_theta_max 25.00
_diffrn_reflns_theta_min 2.61
_exptl_absorpt_coefficient_mu 1.719
_exptl_absorpt_correction_T_max 1.000000
_exptl_absorpt_correction_T_min 0.828126
_exptl_absorpt_correction_type multi-scan
_exptl_absorpt_process_details SADABS
_exptl_crystal_density_diffrn 1.695
_exptl_crystal_density_meas ?
_exptl_crystal_density_method 'not measured'
_exptl_crystal_F_000 705
_exptl_crystal_size_max 0.30
_exptl_crystal_size_mid 0.20
_exptl_crystal_size_min 0.20
_refine_diff_density_max 0.977
_refine_diff_density_min -0.413
_refine_diff_density_rms 0.081
_refine_ls_extinction_method none
_refine_ls_goodness_of_fit_ref 1.007
_refine_ls_hydrogen_treatment mixed
_refine_ls_matrix_type full
_refine_ls_number_parameters 361
_refine_ls_number_reflns 4728
_refine_ls_number_restraints 55
_refine_ls_restrained_S_all 1.008
_refine_ls_R_factor_all 0.0522
_refine_ls_R_factor_gt 0.0352
_refine_ls_shift/su_max 0.000
_refine_ls_shift/su_mean 0.000
_refine_ls_structure_factor_coef Fsqd
_refine_ls_weighting_details 'calc w=1/[\s^2^(Fo^2^)+(0.0551P)^2^+0.0000P] where P=(Fo^2^+2Fc^2^)/3'
_refine_ls_weighting_scheme calc
_refine_ls_wR_factor_gt 0.0860
_refine_ls_wR_factor_ref 0.0958
_reflns_number_gt 3665
_reflns_number_total 4728
_reflns_threshold_expression >2sigma(I)
_cod_data_source_file om070020asi20070108_082256.cif
_cod_data_source_block 030218a
_cod_depositor_comments
;
The following automatic conversions were performed:

'_symmetry_cell_setting' value 'Triclinic' changed to 'triclinic'
according to /home/saulius/struct/CIF-dictionaries/cif_core.dic
dictionary named 'cif_core.dic' version 2.4.1 from
2010-06-29.

'_exptl_absorpt_correction_type' value 'MULTI-SCAN'
changed to 'multi-scan' according to
/home/saulius/struct/CIF-dictionaries/cif_core.dic dictionary named
'cif_core.dic' version 2.4.1 from 2010-06-29.

Automatic conversion script
Id: cif_fix_values 1715 2011-07-08 13:25:40Z adriana 

The following automatic conversions were performed:

'_exptl_crystal_density_meas' value 'NONE' was changed to '?' - the
value is perceived as not measured.

Automatic conversion script
Id: cif_fix_values 3008 2015-01-20 13:52:24Z robertas 
;
_cod_original_cell_volume 1393.5(13)
_cod_original_sg_symbol_H-M P-1
_cod_database_code 4073025

loop_
_symmetry_equiv_pos_as_xyz
'x, y, z'
'-x, -y, -z'

loop_
_atom_site_label
_atom_site_type_symbol
_atom_site_fract_x
_atom_site_fract_y
_atom_site_fract_z
_atom_site_U_iso_or_equiv
_atom_site_adp_type
_atom_site_occupancy
_atom_site_symmetry_multiplicity
_atom_site_calc_flag
_atom_site_refinement_flags
Mo1 Mo 0.04409(3) 0.48625(3) 0.25891(3) 0.03668(12) Uani 1 1 d .
Co1 Co 0.03569(5) 0.72125(5) 0.15157(5) 0.03785(15) Uani 1 1 d .
Fe1 Fe -0.19753(6) 0.59937(6) 0.32291(5) 0.04356(17) Uani 1 1 d .
P1 P 0.26225(10) 0.71475(10) 0.05092(10) 0.0391(2) Uani 1 1 d .
S1 S -0.00933(11) 0.62711(10) 0.34961(10) 0.0457(3) Uani 1 1 d .
O1 O -0.1272(3) 0.4281(3) 0.1323(3) 0.0594(9) Uani 1 1 d .
O2 O -0.1539(4) 0.2736(4) 0.4975(4) 0.0845(12) Uani 1 1 d .
O3 O 0.0273(5) 0.9640(4) 0.1306(5) 0.0979(14) Uani 1 1 d .
O4 O -0.0660(3) 0.7339(3) -0.0343(3) 0.0613(9) Uani 1 1 d .
O5 O -0.3125(5) 0.8048(4) 0.3638(4) 0.0952(14) Uani 1 1 d .
O6 O -0.3597(3) 0.5812(3) 0.1878(3) 0.0639(9) Uani 1 1 d .
O7 O -0.3953(4) 0.4288(5) 0.5627(4) 0.1013(15) Uani 1 1 d .
C1 C -0.0733(4) 0.4559(4) 0.1821(4) 0.0437(10) Uani 1 1 d .
C2 C -0.0863(5) 0.3531(5) 0.4149(5) 0.0558(11) Uani 1 1 d .
C3 C 0.0314(5) 0.8693(5) 0.1387(5) 0.0576(12) Uani 1 1 d .
C4 C -0.0269(4) 0.7275(4) 0.0377(4) 0.0438(10) Uani 1 1 d .
C5 C -0.2682(5) 0.7247(5) 0.3463(5) 0.0615(13) Uani 1 1 d .
C6 C -0.2949(4) 0.5881(4) 0.2385(4) 0.0468(10) Uani 1 1 d .
C7 C -0.3156(5) 0.4935(5) 0.4695(5) 0.0615(13) Uani 1 1 d .
C8 C 0.2306(4) 0.4680(4) 0.0952(4) 0.0444(10) Uani 1 1 d .
H8A H 0.2297 0.4758 0.0162 0.053 Uiso 1 1 calc R
C9 C 0.2021(4) 0.3607(4) 0.1997(4) 0.0512(11) Uani 1 1 d .
H9A H 0.1780 0.2825 0.2057 0.061 Uiso 1 1 calc R
C10 C 0.2261(5) 0.3862(4) 0.2899(4) 0.0555(12) Uani 1 1 d .
H10A H 0.2198 0.3281 0.3698 0.067 Uiso 1 1 calc R
C11 C 0.2746(4) 0.5060(4) 0.2408(4) 0.0478(10) Uani 1 1 d .
H11A H 0.3059 0.5452 0.2816 0.057 Uiso 1 1 calc R
C12 C 0.2775(4) 0.5612(4) 0.1177(4) 0.0410(9) Uani 1 1 d .
C13 C 0.3300(4) 0.7554(4) -0.1165(4) 0.0438(10) Uani 1 1 d .
C14 C 0.4199(4) 0.6926(5) -0.1793(4) 0.0540(12) Uani 1 1 d .
H14A H 0.4517 0.6272 -0.1359 0.065 Uiso 1 1 calc R
C15 C 0.4620(5) 0.7267(6) -0.3051(5) 0.0684(15) Uani 1 1 d .
H15A H 0.5207 0.6830 -0.3458 0.082 Uiso 1 1 calc R
C16 C 0.4184(6) 0.8253(6) -0.3725(5) 0.0815(17) Uani 1 1 d .
H16A H 0.4484 0.8481 -0.4579 0.098 Uiso 1 1 calc R
C17 C 0.3310(6) 0.8888(5) -0.3125(5) 0.0762(16) Uani 1 1 d .
H17A H 0.3015 0.9552 -0.3569 0.091 Uiso 1 1 calc R
C18 C 0.2864(5) 0.8538(5) -0.1851(4) 0.0601(12) Uani 1 1 d .
H18A H 0.2262 0.8969 -0.1446 0.072 Uiso 1 1 calc R
C19 C 0.3926(4) 0.7867(4) 0.0718(4) 0.0454(10) Uani 1 1 d .
C20 C 0.3539(5) 0.8060(5) 0.1801(5) 0.0628(13) Uani 1 1 d .
H20A H 0.2610 0.7860 0.2400 0.075 Uiso 1 1 calc R
C21 C 0.4556(7) 0.8557(5) 0.1984(6) 0.0786(17) Uani 1 1 d .
H21A H 0.4313 0.8674 0.2716 0.094 Uiso 1 1 calc R
C22 C 0.5921(6) 0.8873(5) 0.1080(7) 0.0812(18) Uani 1 1 d .
H22A H 0.6593 0.9218 0.1198 0.097 Uiso 1 1 calc R
C23 C 0.6293(6) 0.8689(5) 0.0029(6) 0.0760(16) Uani 1 1 d .
H23A H 0.7216 0.8913 -0.0579 0.091 Uiso 1 1 calc R
C24 C 0.5317(5) 0.8175(4) -0.0148(5) 0.0606(13) Uani 1 1 d .
H24A H 0.5594 0.8027 -0.0866 0.073 Uiso 1 1 calc R
C25 C 0.1438(7) 0.0427(8) 0.4323(10) 0.166(8) Uani 0.50 1 d PDU
C26 C 0.0730(12) -0.0002(13) 0.3816(9) 0.188(10) Uani 0.50 1 d PDU
C27 C 0.0697(12) 0.0425(12) 0.5509(12) 0.203(11) Uani 0.50 1 d PDU
C28 C 0.2968(8) 0.0880(15) 0.3600(17) 0.145(14) Uani 0.25 1 d PDU

loop_
_atom_site_aniso_label
_atom_site_aniso_U_11
_atom_site_aniso_U_22
_atom_site_aniso_U_33
_atom_site_aniso_U_23
_atom_site_aniso_U_13
_atom_site_aniso_U_12
Mo1 0.03235(19) 0.0439(2) 0.0356(2) -0.01578(16) -0.01593(15) 0.00398(15)
Co1 0.0327(3) 0.0448(3) 0.0395(3) -0.0208(3) -0.0149(2) 0.0065(2)
Fe1 0.0314(3) 0.0600(4) 0.0396(3) -0.0245(3) -0.0108(2) 0.0062(3)
P1 0.0310(5) 0.0466(6) 0.0399(6) -0.0173(5) -0.0148(4) 0.0032(4)
S1 0.0446(6) 0.0621(7) 0.0397(6) -0.0273(5) -0.0198(5) 0.0057(5)
O1 0.0511(18) 0.081(2) 0.077(2) -0.051(2) -0.0383(17) 0.0158(17)
O2 0.085(3) 0.067(3) 0.061(2) 0.000(2) -0.013(2) -0.019(2)
O3 0.115(3) 0.060(3) 0.137(4) -0.055(3) -0.055(3) 0.019(2)
O4 0.0599(19) 0.086(3) 0.057(2) -0.0338(19) -0.0376(17) 0.0173(18)
O5 0.093(3) 0.104(3) 0.119(4) -0.082(3) -0.042(3) 0.040(3)
O6 0.0523(19) 0.084(3) 0.075(2) -0.043(2) -0.0361(18) 0.0139(18)
O7 0.052(2) 0.138(4) 0.056(2) 0.002(2) -0.0044(19) -0.002(2)
C1 0.038(2) 0.048(3) 0.047(2) -0.022(2) -0.0174(19) 0.0100(19)
C2 0.050(3) 0.059(3) 0.052(3) -0.019(3) -0.018(2) 0.001(2)
C3 0.058(3) 0.058(3) 0.061(3) -0.030(3) -0.023(2) 0.014(2)
C4 0.036(2) 0.045(2) 0.050(2) -0.022(2) -0.0152(19) 0.0097(18)
C5 0.053(3) 0.081(4) 0.067(3) -0.047(3) -0.025(2) 0.022(3)
C6 0.035(2) 0.059(3) 0.047(2) -0.026(2) -0.0123(19) 0.008(2)
C7 0.044(3) 0.085(4) 0.050(3) -0.020(3) -0.020(2) 0.012(3)
C8 0.034(2) 0.055(3) 0.049(2) -0.028(2) -0.0171(18) 0.0131(19)
C9 0.046(2) 0.049(3) 0.064(3) -0.025(2) -0.025(2) 0.016(2)
C10 0.048(3) 0.053(3) 0.058(3) -0.009(2) -0.028(2) 0.014(2)
C11 0.038(2) 0.056(3) 0.057(3) -0.020(2) -0.029(2) 0.010(2)
C12 0.0267(19) 0.052(3) 0.046(2) -0.021(2) -0.0155(17) 0.0054(18)
C13 0.033(2) 0.052(3) 0.038(2) -0.014(2) -0.0091(17) -0.0017(19)
C14 0.035(2) 0.073(3) 0.050(3) -0.025(2) -0.015(2) 0.011(2)
C15 0.051(3) 0.094(4) 0.050(3) -0.033(3) -0.007(2) 0.011(3)
C16 0.073(4) 0.112(5) 0.045(3) -0.026(3) -0.017(3) 0.020(4)
C17 0.080(4) 0.082(4) 0.053(3) -0.012(3) -0.030(3) 0.024(3)
C18 0.056(3) 0.065(3) 0.053(3) -0.021(3) -0.020(2) 0.012(2)
C19 0.046(2) 0.042(2) 0.053(3) -0.014(2) -0.030(2) 0.0045(19)
C20 0.061(3) 0.067(3) 0.066(3) -0.028(3) -0.029(3) -0.004(3)
C21 0.094(4) 0.078(4) 0.081(4) -0.031(3) -0.052(4) -0.007(3)
C22 0.080(4) 0.060(4) 0.117(5) -0.018(4) -0.067(4) -0.009(3)
C23 0.060(3) 0.075(4) 0.093(4) -0.022(3) -0.040(3) -0.006(3)
C24 0.040(2) 0.062(3) 0.076(3) -0.023(3) -0.023(2) 0.000(2)
C25 0.32(2) 0.051(8) 0.168(16) -0.014(10) -0.167(18) 0.056(12)
C26 0.36(3) 0.129(16) 0.120(14) -0.067(12) -0.128(17) 0.062(18)
C27 0.25(2) 0.20(2) 0.26(3) -0.09(2) -0.21(2) 0.103(18)
C28 0.23(3) 0.17(3) 0.12(2) -0.08(2) -0.14(2) 0.15(3)

loop_
_atom_type_symbol
_atom_type_description
_atom_type_scat_dispersion_real
_atom_type_scat_dispersion_imag
_atom_type_scat_source
C C 0.0033 0.0016 'International Tables Vol C Tables 4.2.6.8 and 6.1.1.4'
H H 0.0000 0.0000 'International Tables Vol C Tables 4.2.6.8 and 6.1.1.4'
O O 0.0106 0.0060 'International Tables Vol C Tables 4.2.6.8 and 6.1.1.4'
S S 0.1246 0.1234 'International Tables Vol C Tables 4.2.6.8 and 6.1.1.4'
P P 0.1023 0.0942 'International Tables Vol C Tables 4.2.6.8 and 6.1.1.4'
Fe Fe 0.3463 0.8444 'International Tables Vol C Tables 4.2.6.8 and 6.1.1.4'
Co Co 0.3494 0.9721 'International Tables Vol C Tables 4.2.6.8 and 6.1.1.4'
Mo Mo -1.6832 0.6857 'International Tables Vol C Tables 4.2.6.8 and 6.1.1.4'

loop_
_geom_angle_atom_site_label_1
_geom_angle_atom_site_label_2
_geom_angle_atom_site_label_3
_geom_angle
_geom_angle_site_symmetry_1
C1 Mo1 C2 85.16(19) .
C1 Mo1 C8 85.44(16) .
C2 Mo1 C8 125.94(18) .
C1 Mo1 C10 127.45(17) .
C2 Mo1 C10 86.10(19) .
C8 Mo1 C10 59.50(16) .
C1 Mo1 C9 93.14(16) .
C2 Mo1 C9 91.89(19) .
C8 Mo1 C9 35.87(15) .
C10 Mo1 C9 35.58(16) .
C1 Mo1 C12 113.55(15) .
C2 Mo1 C12 145.89(18) .
C8 Mo1 C12 36.39(14) .
C10 Mo1 C12 59.81(16) .
C9 Mo1 C12 60.22(16) .
C1 Mo1 C11 144.87(16) .
C2 Mo1 C11 114.18(18) .
C8 Mo1 C11 59.43(15) .
C10 Mo1 C11 34.95(16) .
C9 Mo1 C11 58.89(16) .
C12 Mo1 C11 36.02(14) .
C1 Mo1 S1 120.16(12) .
C2 Mo1 S1 94.65(15) .
C8 Mo1 S1 135.01(11) .
C10 Mo1 S1 112.15(13) .
C9 Mo1 S1 146.45(12) .
C12 Mo1 S1 99.18(11) .
C11 Mo1 S1 88.61(12) .
C1 Mo1 Co1 89.60(13) .
C2 Mo1 Co1 134.55(14) .
C8 Mo1 Co1 98.44(12) .
C10 Mo1 Co1 130.21(12) .
C9 Mo1 Co1 133.51(12) .
C12 Mo1 Co1 76.26(11) .
C11 Mo1 Co1 95.36(11) .
S1 Mo1 Co1 50.46(5) .
C1 Mo1 Fe1 72.02(12) .
C2 Mo1 Fe1 80.84(15) .
C8 Mo1 Fe1 143.87(11) .
C10 Mo1 Fe1 155.61(13) .
C9 Mo1 Fe1 163.88(11) .
C12 Mo1 Fe1 131.02(11) .
C11 Mo1 Fe1 137.23(12) .
S1 Mo1 Fe1 49.22(3) .
Co1 Mo1 Fe1 54.81(3) .
C3 Co1 C4 100.5(2) .
C3 Co1 S1 101.29(16) .
C4 Co1 S1 141.81(14) .
C3 Co1 P1 102.83(16) .
C4 Co1 P1 100.78(13) .
S1 Co1 P1 104.45(5) .
C3 Co1 Fe1 109.10(16) .
C4 Co1 Fe1 88.78(14) .
S1 Co1 Fe1 54.46(4) .
P1 Co1 Fe1 144.35(5) .
C3 Co1 Mo1 156.91(16) .
C4 Co1 Mo1 101.42(14) .
S1 Co1 Mo1 56.29(3) .
P1 Co1 Mo1 80.14(4) .
Fe1 Co1 Mo1 64.28(3) .
C5 Fe1 C7 96.8(2) .
C5 Fe1 C6 95.3(2) .
C7 Fe1 C6 95.4(2) .
C5 Fe1 S1 94.83(16) .
C7 Fe1 S1 104.54(16) .
C6 Fe1 S1 156.31(13) .
C5 Fe1 Co1 91.91(18) .
C7 Fe1 Co1 158.06(15) .
C6 Fe1 Co1 103.76(14) .
S1 Fe1 Co1 54.51(5) .
C5 Fe1 Mo1 146.91(17) .
C7 Fe1 Mo1 103.08(17) .
C6 Fe1 Mo1 108.64(13) .
S1 Fe1 Mo1 54.82(4) .
Co1 Fe1 Mo1 60.91(4) .
C12 P1 C13 106.3(2) .
C12 P1 C19 103.65(19) .
C13 P1 C19 105.32(19) .
C12 P1 Co1 102.75(13) .
C13 P1 Co1 116.98(14) .
C19 P1 Co1 120.15(15) .
Fe1 S1 Co1 71.03(4) .
Fe1 S1 Mo1 75.96(4) .
Co1 S1 Mo1 73.26(5) .
O1 C1 Mo1 170.1(4) .
O2 C2 Mo1 174.8(5) .
O3 C3 Co1 179.3(5) .
O4 C4 Co1 178.5(4) .
O5 C5 Fe1 178.1(5) .
O6 C6 Fe1 178.1(4) .
O7 C7 Fe1 177.1(5) .
C9 C8 C12 109.3(4) .
C9 C8 Mo1 73.3(2) .
C12 C8 Mo1 73.5(2) .
C9 C8 H8A 125.2 .
C12 C8 H8A 125.2 .
Mo1 C8 H8A 125.2 .
C10 C9 C8 107.4(4) .
C10 C9 Mo1 72.1(3) .
C8 C9 Mo1 70.8(2) .
C10 C9 H9A 126.2 .
C8 C9 H9A 126.2 .
Mo1 C9 H9A 126.2 .
C11 C10 C9 109.0(4) .
C11 C10 Mo1 73.6(2) .
C9 C10 Mo1 72.3(2) .
C11 C10 H10A 125.4 .
C9 C10 H10A 125.4 .
Mo1 C10 H10A 125.4 .
C10 C11 C12 109.0(4) .
C10 C11 Mo1 71.4(2) .
C12 C11 Mo1 71.4(2) .
C10 C11 H11A 125.5 .
C12 C11 H11A 125.5 .
Mo1 C11 H11A 125.5 .
C8 C12 C11 105.3(4) .
C8 C12 P1 126.9(3) .
C11 C12 P1 122.1(3) .
C8 C12 Mo1 70.1(2) .
C11 C12 Mo1 72.6(2) .
P1 C12 Mo1 100.85(17) .
C14 C13 C18 118.2(4) .
C14 C13 P1 123.9(3) .
C18 C13 P1 117.9(3) .
C15 C14 C13 120.3(5) .
C15 C14 H14A 119.9 .
C13 C14 H14A 119.9 .
C14 C15 C16 121.0(5) .
C14 C15 H15A 119.5 .
C16 C15 H15A 119.5 .
C17 C16 C15 119.6(5) .
C17 C16 H16A 120.2 .
C15 C16 H16A 120.2 .
C16 C17 C18 119.7(5) .
C16 C17 H17A 120.1 .
C18 C17 H17A 120.1 .
C17 C18 C13 121.3(5) .
C17 C18 H18A 119.3 .
C13 C18 H18A 119.3 .
C24 C19 C20 118.6(4) .
C24 C19 P1 121.8(4) .
C20 C19 P1 119.5(3) .
C19 C20 C21 119.3(5) .
C19 C20 H20A 120.4 .
C21 C20 H20A 120.4 .
C22 C21 C20 119.9(5) .
C22 C21 H21A 120.1 .
C20 C21 H21A 120.1 .
C23 C22 C21 120.8(5) .
C23 C22 H22A 119.6 .
C21 C22 H22A 119.6 .
C22 C23 C24 120.0(6) .
C22 C23 H23A 120.0 .
C24 C23 H23A 120.0 .
C23 C24 C19 121.4(5) .
C23 C24 H24A 119.3 .
C19 C24 H24A 119.3 .
C27 C25 C26 119.1(6) .
C27 C25 C28 120.8(8) .
C26 C25 C28 120.2(8) .
C27 C26 C25 120.2(8) 2_556
C26 C27 C25 120.8(8) 2_556

loop_
_geom_bond_atom_site_label_1
_geom_bond_atom_site_label_2
_geom_bond_distance
_geom_bond_site_symmetry_2
Mo1 C1 1.981(4) .
Mo1 C2 2.016(5) .
Mo1 C8 2.287(4) .
Mo1 C10 2.319(4) .
Mo1 C9 2.320(4) .
Mo1 C12 2.332(4) .
Mo1 C11 2.347(4) .
Mo1 S1 2.3713(15) .
Mo1 Co1 2.7299(16) .
Mo1 Fe1 2.8144(13) .
Co1 C3 1.782(5) .
Co1 C4 1.800(5) .
Co1 S1 2.1983(17) .
Co1 P1 2.2074(15) .
Co1 Fe1 2.5532(13) .
Fe1 C5 1.767(5) .
Fe1 C7 1.777(5) .
Fe1 C6 1.803(5) .
Fe1 S1 2.1968(15) .
P1 C12 1.800(5) .
P1 C13 1.820(4) .
P1 C19 1.822(4) .
O1 C1 1.148(5) .
O2 C2 1.120(6) .
O3 C3 1.140(6) .
O4 C4 1.128(5) .
O5 C5 1.139(6) .
O6 C6 1.138(5) .
O7 C7 1.135(6) .
C8 C9 1.419(6) .
C8 C12 1.443(6) .
C8 H8A 0.9800 .
C9 C10 1.417(6) .
C9 H9A 0.9800 .
C10 C11 1.401(7) .
C10 H10A 0.9800 .
C11 C12 1.447(6) .
C11 H11A 0.9800 .
C13 C14 1.389(6) .
C13 C18 1.393(7) .
C14 C15 1.371(6) .
C14 H14A 0.9300 .
C15 C16 1.388(8) .
C15 H15A 0.9300 .
C16 C17 1.366(8) .
C16 H16A 0.9300 .
C17 C18 1.385(7) .
C17 H17A 0.9300 .
C18 H18A 0.9300 .
C19 C24 1.383(6) .
C19 C20 1.385(6) .
C20 C21 1.393(7) .
C20 H20A 0.9300 .
C21 C22 1.377(9) .
C21 H21A 0.9300 .
C22 C23 1.342(8) .
C22 H22A 0.9300 .
C23 C24 1.364(7) .
C23 H23A 0.9300 .
C24 H24A 0.9300 .
C25 C27 1.391(8) .
C25 C26 1.393(8) .
C25 C28 1.490(8) .
C26 C27 1.390(6) 2_556
C27 C26 1.390(6) 2_556

loop_
_geom_torsion_atom_site_label_1
_geom_torsion_atom_site_label_2
_geom_torsion_atom_site_label_3
_geom_torsion_atom_site_label_4
_geom_torsion
_geom_torsion_site_symmetry_4
C1 Mo1 Co1 C3 146.3(4) .
C2 Mo1 Co1 C3 63.5(5) .
C8 Mo1 Co1 C3 -128.3(4) .
C10 Mo1 Co1 C3 -71.4(4) .
C9 Mo1 Co1 C3 -119.7(4) .
C12 Mo1 Co1 C3 -99.3(4) .
C11 Mo1 Co1 C3 -68.5(4) .
S1 Mo1 Co1 C3 15.2(4) .
Fe1 Mo1 Co1 C3 78.2(4) .
C1 Mo1 Co1 C4 -14.91(17) .
C2 Mo1 Co1 C4 -97.7(2) .
C8 Mo1 Co1 C4 70.42(17) .
C10 Mo1 Co1 C4 127.3(2) .
C9 Mo1 Co1 C4 79.0(2) .
C12 Mo1 Co1 C4 99.48(16) .
C11 Mo1 Co1 C4 130.25(17) .
S1 Mo1 Co1 C4 -146.01(13) .
Fe1 Mo1 Co1 C4 -83.03(13) .
C1 Mo1 Co1 S1 131.10(12) .
C2 Mo1 Co1 S1 48.30(19) .
C8 Mo1 Co1 S1 -143.57(11) .
C10 Mo1 Co1 S1 -86.69(17) .
C9 Mo1 Co1 S1 -134.95(16) .
C12 Mo1 Co1 S1 -114.50(11) .
C11 Mo1 Co1 S1 -83.74(11) .
Fe1 Mo1 Co1 S1 62.98(4) .
C1 Mo1 Co1 P1 -114.03(12) .
C2 Mo1 Co1 P1 163.17(19) .
C8 Mo1 Co1 P1 -28.70(11) .
C10 Mo1 Co1 P1 28.17(17) .
C9 Mo1 Co1 P1 -20.08(16) .
C12 Mo1 Co1 P1 0.36(10) .
C11 Mo1 Co1 P1 31.13(11) .
S1 Mo1 Co1 P1 114.87(5) .
Fe1 Mo1 Co1 P1 177.85(3) .
C1 Mo1 Co1 Fe1 68.12(12) .
C2 Mo1 Co1 Fe1 -14.68(19) .
C8 Mo1 Co1 Fe1 153.45(10) .
C10 Mo1 Co1 Fe1 -149.68(16) .
C9 Mo1 Co1 Fe1 162.07(15) .
C12 Mo1 Co1 Fe1 -177.49(10) .
C11 Mo1 Co1 Fe1 -146.72(11) .
S1 Mo1 Co1 Fe1 -62.98(4) .
C3 Co1 Fe1 C5 4.2(2) .
C4 Co1 Fe1 C5 -96.5(2) .
S1 Co1 Fe1 C5 94.57(16) .
P1 Co1 Fe1 C5 156.55(17) .
Mo1 Co1 Fe1 C5 160.18(16) .
C3 Co1 Fe1 C7 -109.5(5) .
C4 Co1 Fe1 C7 149.8(5) .
S1 Co1 Fe1 C7 -19.1(5) .
P1 Co1 Fe1 C7 42.9(5) .
Mo1 Co1 Fe1 C7 46.5(5) .
C3 Co1 Fe1 C6 100.1(2) .
C4 Co1 Fe1 C6 -0.61(19) .
S1 Co1 Fe1 C6 -169.52(15) .
P1 Co1 Fe1 C6 -107.54(16) .
Mo1 Co1 Fe1 C6 -103.91(15) .
C3 Co1 Fe1 S1 -90.42(17) .
C4 Co1 Fe1 S1 168.91(14) .
P1 Co1 Fe1 S1 61.97(7) .
Mo1 Co1 Fe1 S1 65.61(4) .
C3 Co1 Fe1 Mo1 -156.02(17) .
C4 Co1 Fe1 Mo1 103.30(13) .
S1 Co1 Fe1 Mo1 -65.61(4) .
P1 Co1 Fe1 Mo1 -3.63(6) .
C1 Mo1 Fe1 C5 -141.1(3) .
C2 Mo1 Fe1 C5 131.1(3) .
C8 Mo1 Fe1 C5 -87.0(4) .
C10 Mo1 Fe1 C5 72.6(4) .
C9 Mo1 Fe1 C5 -164.8(5) .
C12 Mo1 Fe1 C5 -35.1(3) .
C11 Mo1 Fe1 C5 15.2(4) .
S1 Mo1 Fe1 C5 26.8(3) .
Co1 Mo1 Fe1 C5 -38.4(3) .
C1 Mo1 Fe1 C7 93.5(2) .
C2 Mo1 Fe1 C7 5.6(2) .
C8 Mo1 Fe1 C7 147.6(2) .
C10 Mo1 Fe1 C7 -52.9(3) .
C9 Mo1 Fe1 C7 69.7(5) .
C12 Mo1 Fe1 C7 -160.6(2) .
C11 Mo1 Fe1 C7 -110.3(2) .
S1 Mo1 Fe1 C7 -98.72(18) .
Co1 Mo1 Fe1 C7 -163.85(17) .
C1 Mo1 Fe1 C6 -7.0(2) .
C2 Mo1 Fe1 C6 -94.8(2) .
C8 Mo1 Fe1 C6 47.1(2) .
C10 Mo1 Fe1 C6 -153.3(3) .
C9 Mo1 Fe1 C6 -30.8(5) .
C12 Mo1 Fe1 C6 98.9(2) .
C11 Mo1 Fe1 C6 149.3(2) .
S1 Mo1 Fe1 C6 160.84(16) .
Co1 Mo1 Fe1 C6 95.71(16) .
C1 Mo1 Fe1 S1 -167.82(14) .
C2 Mo1 Fe1 S1 104.33(15) .
C8 Mo1 Fe1 S1 -113.72(19) .
C10 Mo1 Fe1 S1 45.8(3) .
C9 Mo1 Fe1 S1 168.4(4) .
C12 Mo1 Fe1 S1 -61.89(14) .
C11 Mo1 Fe1 S1 -11.56(16) .
Co1 Mo1 Fe1 S1 -65.13(6) .
C1 Mo1 Fe1 Co1 -102.70(14) .
C2 Mo1 Fe1 Co1 169.46(14) .
C8 Mo1 Fe1 Co1 -48.60(18) .
C10 Mo1 Fe1 Co1 111.0(3) .
C9 Mo1 Fe1 Co1 -126.5(4) .
C12 Mo1 Fe1 Co1 3.23(13) .
C11 Mo1 Fe1 Co1 53.57(16) .
S1 Mo1 Fe1 Co1 65.13(6) .
C3 Co1 P1 C12 156.2(2) .
C4 Co1 P1 C12 -100.34(19) .
S1 Co1 P1 C12 50.73(14) .
Fe1 Co1 P1 C12 2.85(15) .
Mo1 Co1 P1 C12 -0.47(13) .
C3 Co1 P1 C13 -87.8(2) .
C4 Co1 P1 C13 15.7(2) .
S1 Co1 P1 C13 166.77(17) .
Fe1 Co1 P1 C13 118.89(17) .
Mo1 Co1 P1 C13 115.57(17) .
C3 Co1 P1 C19 41.9(2) .
C4 Co1 P1 C19 145.4(2) .
S1 Co1 P1 C19 -63.54(17) .
Fe1 Co1 P1 C19 -111.42(17) .
Mo1 Co1 P1 C19 -114.75(17) .
C5 Fe1 S1 Co1 -88.90(18) .
C7 Fe1 S1 Co1 172.74(18) .
C6 Fe1 S1 Co1 26.1(4) .
Mo1 Fe1 S1 Co1 76.82(5) .
C5 Fe1 S1 Mo1 -165.72(18) .
C7 Fe1 S1 Mo1 95.92(19) .
C6 Fe1 S1 Mo1 -50.7(4) .
Co1 Fe1 S1 Mo1 -76.82(5) .
C3 Co1 S1 Fe1 105.51(16) .
C4 Co1 S1 Fe1 -18.1(2) .
P1 Co1 S1 Fe1 -147.91(5) .
Mo1 Co1 S1 Fe1 -80.53(4) .
C3 Co1 S1 Mo1 -173.96(16) .
C4 Co1 S1 Mo1 62.4(2) .
P1 Co1 S1 Mo1 -67.38(4) .
Fe1 Co1 S1 Mo1 80.53(4) .
C1 Mo1 S1 Fe1 13.42(15) .
C2 Mo1 S1 Fe1 -73.68(14) .
C8 Mo1 S1 Fe1 130.24(16) .
C10 Mo1 S1 Fe1 -161.35(13) .
C9 Mo1 S1 Fe1 -174.2(2) .
C12 Mo1 S1 Fe1 137.61(11) .
C11 Mo1 S1 Fe1 172.18(11) .
Co1 Mo1 S1 Fe1 74.06(4) .
C1 Mo1 S1 Co1 -60.64(15) .
C2 Mo1 S1 Co1 -147.74(14) .
C8 Mo1 S1 Co1 56.18(16) .
C10 Mo1 S1 Co1 124.59(13) .
C9 Mo1 S1 Co1 111.7(2) .
C12 Mo1 S1 Co1 63.55(11) .
C11 Mo1 S1 Co1 98.12(11) .
Fe1 Mo1 S1 Co1 -74.06(4) .
C2 Mo1 C1 O1 -93(2) .
C8 Mo1 C1 O1 33(2) .
C10 Mo1 C1 O1 -12(2) .
C9 Mo1 C1 O1 -2(2) .
C12 Mo1 C1 O1 57(2) .
C11 Mo1 C1 O1 33(2) .
S1 Mo1 C1 O1 174(2) .
Co1 Mo1 C1 O1 132(2) .
Fe1 Mo1 C1 O1 -175(2) .
C1 Mo1 C2 O2 73(5) .
C8 Mo1 C2 O2 -8(5) .
C10 Mo1 C2 O2 -55(5) .
C9 Mo1 C2 O2 -20(5) .
C12 Mo1 C2 O2 -53(5) .
C11 Mo1 C2 O2 -76(5) .
S1 Mo1 C2 O2 -167(5) .
Co1 Mo1 C2 O2 158(5) .
Fe1 Mo1 C2 O2 146(5) .
C4 Co1 C3 O3 52(45) .
S1 Co1 C3 O3 -97(45) .
P1 Co1 C3 O3 156(45) .
Fe1 Co1 C3 O3 -40(45) .
Mo1 Co1 C3 O3 -109(45) .
C3 Co1 C4 O4 6(14) .
S1 Co1 C4 O4 130(14) .
P1 Co1 C4 O4 -99(14) .
Fe1 Co1 C4 O4 115(14) .
Mo1 Co1 C4 O4 179(100) .
C7 Fe1 C5 O5 68(16) .
C6 Fe1 C5 O5 164(16) .
S1 Fe1 C5 O5 -37(16) .
Co1 Fe1 C5 O5 -92(16) .
Mo1 Fe1 C5 O5 -59(16) .
C5 Fe1 C6 O6 -50(13) .
C7 Fe1 C6 O6 47(13) .
S1 Fe1 C6 O6 -165(13) .
Co1 Fe1 C6 O6 -143(13) .
Mo1 Fe1 C6 O6 153(13) .
C5 Fe1 C7 O7 37(11) .
C6 Fe1 C7 O7 -59(11) .
S1 Fe1 C7 O7 134(10) .
Co1 Fe1 C7 O7 150(10) .
Mo1 Fe1 C7 O7 -170(10) .
C1 Mo1 C8 C9 -101.8(3) .
C2 Mo1 C8 C9 -21.1(3) .
C10 Mo1 C8 C9 37.2(3) .
C12 Mo1 C8 C9 116.6(4) .
C11 Mo1 C8 C9 78.0(3) .
S1 Mo1 C8 C9 128.9(2) .
Co1 Mo1 C8 C9 169.3(2) .
Fe1 Mo1 C8 C9 -152.4(2) .
C1 Mo1 C8 C12 141.6(3) .
C2 Mo1 C8 C12 -137.7(3) .
C10 Mo1 C8 C12 -79.4(3) .
C9 Mo1 C8 C12 -116.6(4) .
C11 Mo1 C8 C12 -38.6(2) .
S1 Mo1 C8 C12 12.3(3) .
Co1 Mo1 C8 C12 52.7(2) .
Fe1 Mo1 C8 C12 91.0(3) .
C12 C8 C9 C10 1.9(5) .
Mo1 C8 C9 C10 -63.3(3) .
C12 C8 C9 Mo1 65.2(3) .
C1 Mo1 C9 C10 -165.9(3) .
C2 Mo1 C9 C10 -80.6(3) .
C8 Mo1 C9 C10 116.4(4) .
C12 Mo1 C9 C10 78.7(3) .
C11 Mo1 C9 C10 36.7(3) .
S1 Mo1 C9 C10 20.7(4) .
Co1 Mo1 C9 C10 101.7(3) .
Fe1 Mo1 C9 C10 -143.3(4) .
C1 Mo1 C9 C8 77.8(3) .
C2 Mo1 C9 C8 163.0(3) .
C10 Mo1 C9 C8 -116.4(4) .
C12 Mo1 C9 C8 -37.7(2) .
C11 Mo1 C9 C8 -79.7(3) .
S1 Mo1 C9 C8 -95.6(3) .
Co1 Mo1 C9 C8 -14.7(3) .
Fe1 Mo1 C9 C8 100.4(5) .
C8 C9 C10 C11 -2.6(5) .
Mo1 C9 C10 C11 -65.0(3) .
C8 C9 C10 Mo1 62.4(3) .
C1 Mo1 C10 C11 134.6(3) .
C2 Mo1 C10 C11 -144.5(3) .
C8 Mo1 C10 C11 79.2(3) .
C9 Mo1 C10 C11 116.7(4) .
C12 Mo1 C10 C11 36.8(3) .
S1 Mo1 C10 C11 -51.1(3) .
Co1 Mo1 C10 C11 5.1(3) .
Fe1 Mo1 C10 C11 -87.0(4) .
C1 Mo1 C10 C9 17.9(4) .
C2 Mo1 C10 C9 98.8(3) .
C8 Mo1 C10 C9 -37.5(3) .
C12 Mo1 C10 C9 -80.0(3) .
C11 Mo1 C10 C9 -116.7(4) .
S1 Mo1 C10 C9 -167.8(2) .
Co1 Mo1 C10 C9 -111.6(3) .
Fe1 Mo1 C10 C9 156.3(2) .
C9 C10 C11 C12 2.2(5) .
Mo1 C10 C11 C12 -61.9(3) .
C9 C10 C11 Mo1 64.1(3) .
C1 Mo1 C11 C10 -79.1(4) .
C2 Mo1 C11 C10 39.4(3) .
C8 Mo1 C11 C10 -79.4(3) .
C9 Mo1 C11 C10 -37.4(3) .
C12 Mo1 C11 C10 -118.4(4) .
S1 Mo1 C11 C10 133.9(3) .
Co1 Mo1 C11 C10 -176.1(3) .
Fe1 Mo1 C11 C10 142.6(2) .
C1 Mo1 C11 C12 39.3(4) .
C2 Mo1 C11 C12 157.8(3) .
C8 Mo1 C11 C12 39.0(2) .
C10 Mo1 C11 C12 118.4(4) .
C9 Mo1 C11 C12 81.0(3) .
S1 Mo1 C11 C12 -107.7(2) .
Co1 Mo1 C11 C12 -57.7(2) .
Fe1 Mo1 C11 C12 -99.0(2) .
C9 C8 C12 C11 -0.6(4) .
Mo1 C8 C12 C11 64.6(3) .
C9 C8 C12 P1 -153.9(3) .
Mo1 C8 C12 P1 -88.8(3) .
C9 C8 C12 Mo1 -65.1(3) .
C10 C11 C12 C8 -1.0(4) .
Mo1 C11 C12 C8 -62.9(2) .
C10 C11 C12 P1 153.9(3) .
Mo1 C11 C12 P1 92.1(3) .
C10 C11 C12 Mo1 61.9(3) .
C13 P1 C12 C8 -49.7(4) .
C19 P1 C12 C8 -160.5(3) .
Co1 P1 C12 C8 73.7(4) .
C13 P1 C12 C11 161.0(3) .
C19 P1 C12 C11 50.2(4) .
Co1 P1 C12 C11 -75.6(3) .
C13 P1 C12 Mo1 -122.90(17) .
C19 P1 C12 Mo1 126.34(18) .
Co1 P1 C12 Mo1 0.55(15) .
C1 Mo1 C12 C8 -42.5(3) .
C2 Mo1 C12 C8 76.2(4) .
C10 Mo1 C12 C8 78.4(3) .
C9 Mo1 C12 C8 37.1(2) .
C11 Mo1 C12 C8 114.1(4) .
S1 Mo1 C12 C8 -171.2(2) .
Co1 Mo1 C12 C8 -125.9(2) .
Fe1 Mo1 C12 C8 -128.6(2) .
C1 Mo1 C12 C11 -156.6(3) .
C2 Mo1 C12 C11 -37.9(4) .
C8 Mo1 C12 C11 -114.1(4) .
C10 Mo1 C12 C11 -35.7(3) .
C9 Mo1 C12 C11 -77.0(3) .
S1 Mo1 C12 C11 74.7(2) .
Co1 Mo1 C12 C11 120.0(2) .
Fe1 Mo1 C12 C11 117.3(2) .
C1 Mo1 C12 P1 83.0(2) .
C2 Mo1 C12 P1 -158.4(3) .
C8 Mo1 C12 P1 125.5(3) .
C10 Mo1 C12 P1 -156.1(2) .
C9 Mo1 C12 P1 162.6(2) .
C11 Mo1 C12 P1 -120.4(3) .
S1 Mo1 C12 P1 -45.75(16) .
Co1 Mo1 C12 P1 -0.45(12) .
Fe1 Mo1 C12 P1 -3.2(2) .
C12 P1 C13 C14 -21.0(4) .
C19 P1 C13 C14 88.6(4) .
Co1 P1 C13 C14 -135.0(3) .
C12 P1 C13 C18 157.5(4) .
C19 P1 C13 C18 -92.9(4) .
Co1 P1 C13 C18 43.5(4) .
C18 C13 C14 C15 -0.9(7) .
P1 C13 C14 C15 177.5(4) .
C13 C14 C15 C16 1.3(8) .
C14 C15 C16 C17 -0.7(9) .
C15 C16 C17 C18 -0.3(10) .
C16 C17 C18 C13 0.6(9) .
C14 C13 C18 C17 0.0(7) .
P1 C13 C18 C17 -178.6(4) .
C12 P1 C19 C24 87.1(4) .
C13 P1 C19 C24 -24.4(4) .
Co1 P1 C19 C24 -159.1(3) .
C12 P1 C19 C20 -89.5(4) .
C13 P1 C19 C20 159.0(4) .
Co1 P1 C19 C20 24.3(4) .
C24 C19 C20 C21 0.1(7) .
P1 C19 C20 C21 176.8(4) .
C19 C20 C21 C22 1.4(9) .
C20 C21 C22 C23 -1.2(10) .
C21 C22 C23 C24 -0.6(9) .
C22 C23 C24 C19 2.2(9) .
C20 C19 C24 C23 -1.9(8) .
P1 C19 C24 C23 -178.5(4) .
C27 C25 C26 C27 0.00(2) 2_556
C28 C25 C26 C27 180.00(3) 2_556
C26 C25 C27 C26 0.00(2) 2_556
C28 C25 C27 C26 180.00(3) 2_556
